data_4515048
loop_
_publ_author_name
'Swaminathan, Srividya'
'Haribabu, Jebiti'
'Kalagatur, Naveen Kumar'
'Konakanchi, Ramaiah'
'Balakrishnan, Nithya'
'Bhuvanesh, Nattamai'
'Karvembu, Ramasamy'

_publ_section_title
;
 Synthesis and Anticancer Activity of
 [RuCl<sub>2</sub>(\h<sup>6</sup>-arene)(aroylthiourea)] Complexes-High
 Activity against the Human Neuroblastoma (IMR-32) Cancer Cell Line.
;
_journal_issue 4
_journal_name_full 'ACS omega'
_journal_page_first 6245
_journal_page_last 6256
_journal_paper_doi 10.1021/acsomega.9b00349
_journal_volume 4
_journal_year 2019
_chemical_formula_moiety 'C20 H16 Cl4 N2 O Ru S'
_chemical_formula_sum 'C20 H16 Cl4 N2 O Ru S'
_chemical_formula_weight 575.28
_space_group_crystal_system monoclinic
_space_group_IT_number 15
_space_group_name_Hall '-C 2yc'
_space_group_name_H-M_alt 'C 1 2/c 1'
_symmetry_space_group_name_Hall '-C 2yc'
_symmetry_space_group_name_H-M 'C 1 2/c 1'
_atom_sites_solution_hydrogens geom
_atom_sites_solution_primary direct
_audit_creation_date 2016-08-17
_audit_creation_method
;
Olex2 1.2-beta
(compiled 2016.02.19 svn.r3266 for OlexSys, GUI svn.r5155)
;
_cell_angle_alpha 90
_cell_angle_beta 115.896(2)
_cell_angle_gamma 90
_cell_formula_units_Z 8
_cell_length_a 39.025(2)
_cell_length_b 6.8024(4)
_cell_length_c 17.5294(9)
_cell_measurement_reflns_used 9820
_cell_measurement_temperature 110.0
_cell_measurement_theta_max 27.465
_cell_measurement_theta_min 2.321
_cell_volume 4186.2(4)
_computing_molecular_graphics 'Olex2 (Dolomanov et al., 2009)'
_computing_publication_material 'Olex2 (Dolomanov et al., 2009)'
_computing_structure_refinement 'ShelXL (Sheldrick, 2015)'
_computing_structure_solution 'ShelXT (Sheldrick, 2015)'
_diffrn_ambient_temperature 110.0
_diffrn_measured_fraction_theta_full 0.999
_diffrn_measured_fraction_theta_max 0.997
_diffrn_measurement_device_type 'Bruker APEX-II CCD'
_diffrn_measurement_method '\f and \w scans'
_diffrn_radiation_type MoK\a
_diffrn_radiation_wavelength 0.71073
_diffrn_reflns_av_R_equivalents 0.0672
_diffrn_reflns_av_unetI/netI 0.0440
_diffrn_reflns_Laue_measured_fraction_full 0.999
_diffrn_reflns_Laue_measured_fraction_max 0.997
_diffrn_reflns_limit_h_max 50
_diffrn_reflns_limit_h_min -50
_diffrn_reflns_limit_k_max 8
_diffrn_reflns_limit_k_min -8
_diffrn_reflns_limit_l_max 22
_diffrn_reflns_limit_l_min -22
_diffrn_reflns_number 42272
_diffrn_reflns_point_group_measured_fraction_full 0.999
_diffrn_reflns_point_group_measured_fraction_max 0.997
_diffrn_reflns_theta_full 25.242
_diffrn_reflns_theta_max 27.499
_diffrn_reflns_theta_min 2.324
_diffrn_standards_number 0
_exptl_absorpt_coefficient_mu 1.375
_exptl_absorpt_correction_T_max 0.4305
_exptl_absorpt_correction_T_min 0.3626
_exptl_absorpt_correction_type multi-scan
_exptl_absorpt_process_details
;
SADABS-2014/3 (Bruker,2014/3) was used for absorption correction.
wR2(int) was 0.1332 before and 0.0559 after correction.
The Ratio of minimum to maximum transmission is 0.8423.
The \l/2 correction factor is Not present.
;
_exptl_crystal_colour brown
_exptl_crystal_colour_primary brown
_exptl_crystal_density_diffrn 1.826
_exptl_crystal_description plate
_exptl_crystal_F_000 2288
_exptl_crystal_size_max 0.234
_exptl_crystal_size_mid 0.178
_exptl_crystal_size_min 0.039
_refine_diff_density_max 0.553
_refine_diff_density_min -0.624
_refine_diff_density_rms 0.111
_refine_ls_extinction_method none
_refine_ls_goodness_of_fit_ref 1.044
_refine_ls_hydrogen_treatment constr
_refine_ls_matrix_type full
_refine_ls_number_parameters 262
_refine_ls_number_reflns 4789
_refine_ls_number_restraints 0
_refine_ls_restrained_S_all 1.044
_refine_ls_R_factor_all 0.0543
_refine_ls_R_factor_gt 0.0331
_refine_ls_shift/su_max 0.002
_refine_ls_shift/su_mean 0.000
_refine_ls_structure_factor_coef Fsqd
_refine_ls_weighting_details 'w=1/[\s^2^(Fo^2^)+(0.0183P)^2^+8.0328P] where P=(Fo^2^+2Fc^2^)/3'
_refine_ls_weighting_scheme calc
_refine_ls_wR_factor_gt 0.0515
_refine_ls_wR_factor_ref 0.0560
_reflns_Friedel_coverage 0.000
_reflns_number_gt 3774
_reflns_number_total 4789
_reflns_threshold_expression 'I > 2\s(I)'
_cod_data_source_file ao9b00349_si_006.cif
_cod_data_source_block jhdarb
_cod_database_code 4515048
_shelx_space_group_comment
;
The symmetry employed for this shelxl refinement is uniquely defined
by the following loop, which should always be used as a source of
symmetry information in preference to the above space-group names.
They are only intended as comments.
;
_shelx_estimated_absorpt_t_max 0.948
_shelx_estimated_absorpt_t_min 0.739
_olex2_refinement_description
;
1. Fixed Uiso
 At 1.2 times of:
  All C(H) groups, All N(H) groups
2.a Aromatic/amide H refined with riding coordinates:
 N1(H1), N2(H2), C19(H19), C8(H8), C7(H7), C20(H20), C16(H16), C11(H11),
 C15(H15), C14(H14), C18(H18), C5(H5), C12(H12), C17(H17), C10(H10), C13(H13)
;
_shelx_shelxl_version_number 2014/7
_olex2_submission_special_instructions 'No special instructions were received'

loop_
_space_group_symop_operation_xyz
'x, y, z'
'-x, y, -z+1/2'
'x+1/2, y+1/2, z'
'-x+1/2, y+1/2, -z+1/2'
'-x, -y, -z'
'x, -y, z-1/2'
'-x+1/2, -y+1/2, -z'
'x+1/2, -y+1/2, z-1/2'

loop_
_atom_site_label
_atom_site_type_symbol
_atom_site_fract_x
_atom_site_fract_y
_atom_site_fract_z
_atom_site_U_iso_or_equiv
_atom_site_adp_type
_atom_site_occupancy
_atom_site_site_symmetry_order
_atom_site_calc_flag
_atom_site_refinement_flags_posn
Ru1 Ru 0.30605(2) 0.38676(3) 0.40165(2) 0.01110(6) Uani 1 1 d .
Cl2 Cl 0.30250(2) 0.37644(10) 0.26017(4) 0.01685(14) Uani 1 1 d .
Cl1 Cl 0.32908(2) 0.71698(10) 0.40792(4) 0.01718(15) Uani 1 1 d .
Cl3 Cl 0.44894(2) 0.62940(11) 0.20338(4) 0.02136(16) Uani 1 1 d .
Cl4 Cl 0.36629(2) 1.28464(11) 0.12856(5) 0.02495(17) Uani 1 1 d .
S1 S 0.36866(2) 0.24582(11) 0.45977(4) 0.01818(16) Uani 1 1 d .
O1 O 0.44891(5) 0.4990(3) 0.36139(12) 0.0208(4) Uani 1 1 d .
N1 N 0.39071(6) 0.4585(3) 0.36034(13) 0.0131(5) Uani 1 1 d .
H1 H 0.3668 0.4979 0.3359 0.016 Uiso 1 1 calc R
N2 N 0.43435(6) 0.2360(3) 0.45054(13) 0.0134(5) Uani 1 1 d .
H2 H 0.4497 0.2866 0.4311 0.016 Uiso 1 1 calc R
C19 C 0.30007(8) 0.3282(4) 0.51752(18) 0.0188(6) Uani 1 1 d .
H19 H 0.3178 0.3378 0.5755 0.023 Uiso 1 1 calc R
C8 C 0.37155(7) 0.8329(4) 0.27681(16) 0.0134(6) Uani 1 1 d .
H8 H 0.3595 0.7934 0.3111 0.016 Uiso 1 1 calc R
C1 C 0.39976(7) 0.3152(4) 0.42137(16) 0.0123(6) Uani 1 1 d .
C7 C 0.36049(7) 1.0069(4) 0.23199(16) 0.0146(6) Uani 1 1 d .
H7 H 0.3413 1.0868 0.2355 0.018 Uiso 1 1 calc R
C3 C 0.39976(7) 0.7140(4) 0.27327(16) 0.0120(6) Uani 1 1 d .
C20 C 0.29598(7) 0.1504(4) 0.47230(17) 0.0158(6) Uani 1 1 d .
H20 H 0.3115 0.0408 0.5000 0.019 Uiso 1 1 calc R
C9 C 0.44949(7) 0.0779(4) 0.50995(16) 0.0110(6) Uani 1 1 d .
C16 C 0.24643(7) 0.2977(4) 0.34591(19) 0.0218(7) Uani 1 1 d .
H16 H 0.2285 0.2872 0.2881 0.026 Uiso 1 1 calc R
C6 C 0.37807(7) 1.0617(4) 0.18203(16) 0.0145(6) Uani 1 1 d .
C11 C 0.44625(7) -0.2482(4) 0.55622(16) 0.0157(6) Uani 1 1 d .
H11 H 0.4327 -0.3676 0.5499 0.019 Uiso 1 1 calc R
C15 C 0.26931(7) 0.1340(4) 0.38731(17) 0.0184(6) Uani 1 1 d .
H15 H 0.2666 0.0138 0.3577 0.022 Uiso 1 1 calc R
C14 C 0.48582(7) 0.0999(4) 0.57504(16) 0.0165(6) Uani 1 1 d .
H14 H 0.4993 0.2198 0.5817 0.020 Uiso 1 1 calc R
C4 C 0.41559(7) 0.7706(4) 0.21846(16) 0.0132(6) Uani 1 1 d .
C18 C 0.27737(8) 0.4906(4) 0.47496(19) 0.0226(7) Uani 1 1 d .
H18 H 0.2806 0.6119 0.5041 0.027 Uiso 1 1 calc R
C5 C 0.40481(7) 0.9439(4) 0.17305(16) 0.0141(6) Uani 1 1 d .
H5 H 0.4157 0.9813 0.1361 0.017 Uiso 1 1 calc R
C12 C 0.48250(7) -0.2286(4) 0.62137(17) 0.0176(6) Uani 1 1 d .
H12 H 0.4938 -0.3339 0.6598 0.021 Uiso 1 1 calc R
C2 C 0.41557(7) 0.5470(4) 0.33354(16) 0.0135(6) Uani 1 1 d .
C17 C 0.24985(7) 0.4760(4) 0.38930(19) 0.0224(7) Uani 1 1 d .
H17 H 0.2340 0.5847 0.3617 0.027 Uiso 1 1 calc R
C10 C 0.42963(7) -0.0951(4) 0.50014(16) 0.0131(6) Uani 1 1 d .
H10 H 0.4048 -0.1091 0.4553 0.016 Uiso 1 1 calc R
C13 C 0.50217(8) -0.0549(4) 0.63013(17) 0.0191(6) Uani 1 1 d .
H13 H 0.5272 -0.0417 0.6744 0.023 Uiso 1 1 calc R

loop_
_atom_site_aniso_label
_atom_site_aniso_U_11
_atom_site_aniso_U_22
_atom_site_aniso_U_33
_atom_site_aniso_U_23
_atom_site_aniso_U_13
_atom_site_aniso_U_12
Ru1 0.00809(10) 0.00979(11) 0.01608(11) 0.00117(10) 0.00590(8) -0.00018(9)
Cl2 0.0133(3) 0.0195(4) 0.0156(3) -0.0025(3) 0.0043(3) 0.0023(3)
Cl1 0.0219(3) 0.0116(3) 0.0246(4) -0.0026(3) 0.0163(3) -0.0044(3)
Cl3 0.0223(3) 0.0236(4) 0.0263(4) 0.0034(3) 0.0181(3) 0.0074(3)
Cl4 0.0313(4) 0.0168(4) 0.0262(4) 0.0109(3) 0.0121(3) 0.0055(3)
S1 0.0116(3) 0.0230(4) 0.0228(4) 0.0127(3) 0.0103(3) 0.0051(3)
O1 0.0115(9) 0.0232(11) 0.0304(11) 0.0144(9) 0.0117(9) 0.0066(9)
N1 0.0083(10) 0.0142(12) 0.0167(12) 0.0064(10) 0.0055(9) 0.0038(9)
N2 0.0101(11) 0.0145(12) 0.0176(12) 0.0062(10) 0.0077(10) 0.0021(10)
C19 0.0176(14) 0.0243(17) 0.0206(15) 0.0017(13) 0.0140(13) -0.0053(12)
C8 0.0134(13) 0.0153(15) 0.0136(13) 0.0030(11) 0.0077(11) 0.0007(11)
C1 0.0116(13) 0.0120(13) 0.0128(13) -0.0002(11) 0.0049(11) -0.0013(11)
C7 0.0138(13) 0.0165(15) 0.0133(14) -0.0010(12) 0.0057(12) 0.0036(12)
C3 0.0113(13) 0.0114(14) 0.0119(13) 0.0004(11) 0.0036(11) -0.0014(11)
C20 0.0114(13) 0.0138(15) 0.0262(15) 0.0060(12) 0.0118(12) -0.0019(11)
C9 0.0122(13) 0.0101(14) 0.0135(13) 0.0028(11) 0.0081(11) 0.0055(11)
C16 0.0069(13) 0.0287(17) 0.0266(16) 0.0061(14) 0.0043(12) -0.0048(12)
C6 0.0170(14) 0.0105(14) 0.0108(13) 0.0019(11) 0.0011(11) -0.0009(11)
C11 0.0214(15) 0.0101(14) 0.0211(15) 0.0009(12) 0.0143(13) 0.0010(12)
C15 0.0137(13) 0.0148(15) 0.0280(16) 0.0001(13) 0.0103(12) -0.0062(12)
C14 0.0136(13) 0.0148(14) 0.0226(15) -0.0009(13) 0.0093(12) -0.0015(12)
C4 0.0114(13) 0.0142(14) 0.0146(14) -0.0047(12) 0.0063(11) -0.0017(11)
C18 0.0239(16) 0.0180(16) 0.0395(19) -0.0047(14) 0.0265(15) -0.0059(13)
C5 0.0177(14) 0.0149(15) 0.0113(13) 0.0004(11) 0.0078(12) -0.0033(11)
C12 0.0185(14) 0.0178(15) 0.0192(15) 0.0078(13) 0.0108(13) 0.0083(12)
C2 0.0151(13) 0.0111(13) 0.0160(14) 0.0009(11) 0.0083(12) 0.0000(11)
C17 0.0121(14) 0.0207(16) 0.0411(19) 0.0107(15) 0.0178(14) 0.0067(12)
C10 0.0102(12) 0.0143(14) 0.0159(13) -0.0019(12) 0.0066(11) 0.0003(11)
C13 0.0137(14) 0.0270(17) 0.0132(14) 0.0028(13) 0.0029(12) 0.0030(12)

loop_
_atom_type_symbol
_atom_type_description
_atom_type_scat_dispersion_real
_atom_type_scat_dispersion_imag
_atom_type_scat_source
C C 0.0033 0.0016 'International Tables Vol C Tables 4.2.6.8 and 6.1.1.4'
H H 0.0000 0.0000 'International Tables Vol C Tables 4.2.6.8 and 6.1.1.4'
Cl Cl 0.1484 0.1585 'International Tables Vol C Tables 4.2.6.8 and 6.1.1.4'
N N 0.0061 0.0033 'International Tables Vol C Tables 4.2.6.8 and 6.1.1.4'
O O 0.0106 0.0060 'International Tables Vol C Tables 4.2.6.8 and 6.1.1.4'
Ru Ru -1.2594 0.8363 'International Tables Vol C Tables 4.2.6.8 and 6.1.1.4'
S S 0.1246 0.1234 'International Tables Vol C Tables 4.2.6.8 and 6.1.1.4'

loop_
_geom_angle_atom_site_label_1
_geom_angle_atom_site_label_2
_geom_angle_atom_site_label_3
_geom_angle
Cl1 Ru1 Cl2 85.81(2)
S1 Ru1 Cl2 90.88(2)
S1 Ru1 Cl1 93.61(2)
C19 Ru1 Cl2 165.13(8)
C19 Ru1 Cl1 108.55(8)
C19 Ru1 S1 92.00(8)
C19 Ru1 C15 68.35(10)
C19 Ru1 C17 68.48(11)
C20 Ru1 Cl2 128.28(8)
C20 Ru1 Cl1 145.53(7)
C20 Ru1 S1 82.30(7)
C20 Ru1 C19 38.03(10)
C20 Ru1 C16 68.01(10)
C20 Ru1 C15 37.57(10)
C20 Ru1 C17 80.72(10)
C16 Ru1 Cl2 87.74(8)
C16 Ru1 Cl1 125.79(8)
C16 Ru1 S1 140.30(8)
C16 Ru1 C19 80.74(11)
C16 Ru1 C15 37.82(10)
C16 Ru1 C17 37.52(11)
C15 Ru1 Cl2 96.79(7)
C15 Ru1 Cl1 162.81(7)
C15 Ru1 S1 103.31(7)
C15 Ru1 C17 68.17(11)
C18 Ru1 Cl2 143.70(8)
C18 Ru1 Cl1 87.01(8)
C18 Ru1 S1 125.08(8)
C18 Ru1 C19 37.88(11)
C18 Ru1 C20 68.41(10)
C18 Ru1 C16 68.18(11)
C18 Ru1 C15 80.85(11)
C18 Ru1 C17 38.01(11)
C17 Ru1 Cl2 107.41(8)
C17 Ru1 Cl1 94.80(8)
C17 Ru1 S1 160.35(8)
C1 S1 Ru1 119.62(9)
C1 N1 H1 116.9
C1 N1 C2 126.3(2)
C2 N1 H1 116.9
C1 N2 H2 116.2
C1 N2 C9 127.6(2)
C9 N2 H2 116.2
Ru1 C19 H19 131.3
C20 C19 Ru1 70.51(15)
C20 C19 H19 120.6
C18 C19 Ru1 70.22(16)
C18 C19 H19 120.6
C18 C19 C20 118.8(3)
C7 C8 H8 119.0
C7 C8 C3 122.0(2)
C3 C8 H8 119.0
N1 C1 S1 121.49(18)
N2 C1 S1 121.18(19)
N2 C1 N1 117.3(2)
C8 C7 H7 120.9
C6 C7 C8 118.3(2)
C6 C7 H7 120.9
C8 C3 C4 117.7(2)
C8 C3 C2 120.2(2)
C4 C3 C2 121.7(2)
Ru1 C20 H20 129.7
C19 C20 Ru1 71.47(15)
C19 C20 H20 119.6
C15 C20 Ru1 71.76(15)
C15 C20 C19 120.9(3)
C15 C20 H20 119.6
C14 C9 N2 117.8(2)
C10 C9 N2 121.3(2)
C10 C9 C14 120.8(2)
Ru1 C16 H16 130.0
C15 C16 Ru1 71.17(15)
C15 C16 H16 119.6
C17 C16 Ru1 71.78(15)
C17 C16 H16 119.6
C17 C16 C15 120.8(3)
C7 C6 Cl4 119.4(2)
C5 C6 Cl4 118.8(2)
C5 C6 C7 121.8(2)
C12 C11 H11 119.8
C12 C11 C10 120.5(2)
C10 C11 H11 119.8
Ru1 C15 H15 130.7
C20 C15 Ru1 70.67(15)
C20 C15 C16 119.5(3)
C20 C15 H15 120.2
C16 C15 Ru1 71.01(15)
C16 C15 H15 120.2
C9 C14 H14 120.4
C13 C14 C9 119.1(3)
C13 C14 H14 120.4
C3 C4 Cl3 122.5(2)
C5 C4 Cl3 116.50(19)
C5 C4 C3 121.0(2)
Ru1 C18 H18 128.7
C19 C18 Ru1 71.89(15)
C19 C18 H18 119.5
C19 C18 C17 121.1(3)
C17 C18 Ru1 72.33(16)
C17 C18 H18 119.5
C6 C5 C4 119.1(2)
C6 C5 H5 120.5
C4 C5 H5 120.5
C11 C12 H12 120.2
C13 C12 C11 119.5(3)
C13 C12 H12 120.2
O1 C2 N1 122.1(2)
O1 C2 C3 121.9(2)
N1 C2 C3 115.9(2)
Ru1 C17 H17 131.8
C16 C17 Ru1 70.70(15)
C16 C17 C18 118.8(3)
C16 C17 H17 120.6
C18 C17 Ru1 69.65(15)
C18 C17 H17 120.6
C9 C10 C11 119.4(2)
C9 C10 H10 120.3
C11 C10 H10 120.3
C14 C13 H13 119.7
C12 C13 C14 120.6(2)
C12 C13 H13 119.7

loop_
_geom_bond_atom_site_label_1
_geom_bond_atom_site_label_2
_geom_bond_distance
Ru1 Cl2 2.4239(7)
Ru1 Cl1 2.4040(7)
Ru1 S1 2.3983(7)
Ru1 C19 2.180(3)
Ru1 C20 2.168(3)
Ru1 C16 2.179(3)
Ru1 C15 2.182(3)
Ru1 C18 2.158(3)
Ru1 C17 2.193(3)
Cl3 C4 1.728(3)
Cl4 C6 1.736(3)
S1 C1 1.692(3)
O1 C2 1.218(3)
N1 H1 0.8800
N1 C1 1.375(3)
N1 C2 1.386(3)
N2 H2 0.8800
N2 C1 1.331(3)
N2 C9 1.433(3)
C19 H19 0.9500
C19 C20 1.416(4)
C19 C18 1.408(4)
C8 H8 0.9500
C8 C7 1.381(4)
C8 C3 1.389(3)
C7 H7 0.9500
C7 C6 1.379(4)
C3 C4 1.404(3)
C3 C2 1.489(4)
C20 H20 0.9500
C20 C15 1.400(4)
C9 C14 1.386(3)
C9 C10 1.378(4)
C16 H16 0.9500
C16 C15 1.413(4)
C16 C17 1.406(4)
C6 C5 1.378(4)
C11 H11 0.9500
C11 C12 1.383(4)
C11 C10 1.384(4)
C15 H15 0.9500
C14 H14 0.9500
C14 C13 1.382(4)
C4 C5 1.381(4)
C18 H18 0.9500
C18 C17 1.418(4)
C5 H5 0.9500
C12 H12 0.9500
C12 C13 1.381(4)
C17 H17 0.9500
C10 H10 0.9500
C13 H13 0.9500

loop_
_geom_hbond_atom_site_label_D
_geom_hbond_atom_site_label_H
_geom_hbond_atom_site_label_A
_geom_hbond_distance_DH
_geom_hbond_distance_HA
_geom_hbond_distance_DA
_geom_hbond_angle_DHA
N1 H1 Cl2 0.88 2.42 3.157(2) 142.1
N1 H1 Cl1 0.88 2.76 3.365(2) 127.3
N2 H2 O1 0.88 1.88 2.596(3) 137.0

loop_
_geom_torsion_atom_site_label_1
_geom_torsion_atom_site_label_2
_geom_torsion_atom_site_label_3
_geom_torsion_atom_site_label_4
_geom_torsion
Ru1 S1 C1 N1 3.4(3)
Ru1 S1 C1 N2 -178.13(17)
Ru1 C19 C20 C15 -54.2(2)
Ru1 C19 C18 C17 55.2(2)
Ru1 C20 C15 C16 -53.5(2)
Ru1 C16 C15 C20 53.3(2)
Ru1 C16 C17 C18 -52.2(2)
Ru1 C18 C17 C16 52.7(2)
Cl3 C4 C5 C6 179.5(2)
Cl4 C6 C5 C4 177.05(19)
N2 C9 C14 C13 -175.9(2)
N2 C9 C10 C11 176.3(2)
C19 C20 C15 Ru1 54.1(2)
C19 C20 C15 C16 0.6(4)
C19 C18 C17 Ru1 -55.0(2)
C19 C18 C17 C16 -2.4(4)
C8 C7 C6 Cl4 -177.21(19)
C8 C7 C6 C5 2.9(4)
C8 C3 C4 Cl3 -176.29(19)
C8 C3 C4 C5 3.3(4)
C8 C3 C2 O1 -145.0(3)
C8 C3 C2 N1 30.8(3)
C1 N1 C2 O1 2.3(4)
C1 N1 C2 C3 -173.5(2)
C1 N2 C9 C14 -134.3(3)
C1 N2 C9 C10 49.5(4)
C7 C8 C3 C4 -3.4(4)
C7 C8 C3 C2 169.3(2)
C7 C6 C5 C4 -3.1(4)
C3 C8 C7 C6 0.4(4)
C3 C4 C5 C6 -0.1(4)
C20 C19 C18 Ru1 -52.9(2)
C20 C19 C18 C17 2.3(4)
C9 N2 C1 S1 5.4(4)
C9 N2 C1 N1 -176.1(2)
C9 C14 C13 C12 -0.8(4)
C11 C12 C13 C14 0.7(4)
C15 C16 C17 Ru1 53.7(2)
C15 C16 C17 C18 1.6(4)
C14 C9 C10 C11 0.1(4)
C4 C3 C2 O1 27.4(4)
C4 C3 C2 N1 -156.8(2)
C18 C19 C20 Ru1 52.8(2)
C18 C19 C20 C15 -1.4(4)
C12 C11 C10 C9 -0.2(4)
C2 N1 C1 S1 169.8(2)
C2 N1 C1 N2 -8.8(4)
C2 C3 C4 Cl3 11.1(3)
C2 C3 C4 C5 -169.4(2)
C17 C16 C15 Ru1 -54.0(2)
C17 C16 C15 C20 -0.7(4)
C10 C9 C14 C13 0.4(4)
C10 C11 C12 C13 -0.2(4)
